data_7236664
loop_
_publ_author_name
'Xu, Zhen'
'Cheng, Guangbin'
'Zhu, Shunguan'
'Lin, Qiuhan'
'Yang, Hongwei'

_publ_section_title
;
 Nitrogen-rich salts based on the combination of 1,2,4-triazole and
 1,2,3-triazole rings: a facile strategy for fine tuning energetic
 properties
;
_journal_issue 5
_journal_name_full 'Journal of Materials Chemistry A'
_journal_page_first 2239
_journal_paper_doi 10.1039/C7TA08941D
_journal_volume 6
_journal_year 2018
_chemical_formula_moiety 'C H6 N3, C4 H2 N9 O4'
_chemical_formula_sum 'C5 H8 N12 O4'
_chemical_formula_weight 300.23
_space_group_crystal_system monoclinic
_space_group_IT_number 14
_space_group_name_Hall '-P 2yn'
_space_group_name_H-M_alt 'P 1 21/n 1'
_atom_sites_solution_hydrogens difmap
_audit_block_doi 10.5517/ccdc.csd.cc1nv5l8
_audit_creation_method SHELXL-2014/7
_audit_update_record
;
2017-04-18 deposited with the CCDC.
2017-12-21 downloaded from the CCDC.
;
_cell_angle_alpha 90
_cell_angle_beta 118.492(4)
_cell_angle_gamma 90
_cell_formula_units_Z 4
_cell_length_a 15.6882(15)
_cell_length_b 4.8817(5)
_cell_length_c 16.3623(17)
_cell_measurement_reflns_used 1327
_cell_measurement_temperature 173(2)
_cell_measurement_theta_max 25.00
_cell_measurement_theta_min 2.95
_cell_volume 1101.3(2)
_computing_structure_refinement 'SHELXL-2014/7 (Sheldrick, 2014)'
_diffrn_ambient_temperature 173(2)
_diffrn_measured_fraction_theta_full 0.995
_diffrn_measured_fraction_theta_max 0.995
_diffrn_measurement_device_type 'PHOTON 100 CMOS detector'
_diffrn_measurement_method 'omega scan'
_diffrn_radiation_type MoK\a
_diffrn_radiation_wavelength 0.71073
_diffrn_reflns_av_R_equivalents 0.0895
_diffrn_reflns_av_unetI/netI 0.0721
_diffrn_reflns_Laue_measured_fraction_full 0.995
_diffrn_reflns_Laue_measured_fraction_max 0.995
_diffrn_reflns_limit_h_max 18
_diffrn_reflns_limit_h_min -18
_diffrn_reflns_limit_k_max 5
_diffrn_reflns_limit_k_min -5
_diffrn_reflns_limit_l_max 19
_diffrn_reflns_limit_l_min -18
_diffrn_reflns_number 6723
_diffrn_reflns_point_group_measured_fraction_full 0.995
_diffrn_reflns_point_group_measured_fraction_max 0.995
_diffrn_reflns_theta_full 25.024
_diffrn_reflns_theta_max 25.024
_diffrn_reflns_theta_min 2.955
_diffrn_source 'sealed tube'
_exptl_absorpt_coefficient_mu 0.155
_exptl_absorpt_correction_T_max 0.7452
_exptl_absorpt_correction_T_min 0.6054
_exptl_absorpt_correction_type multi-scan
_exptl_absorpt_process_details 'SADABS (Bruker, 2014)'
_exptl_crystal_density_diffrn 1.811
_exptl_crystal_description sheet
_exptl_crystal_F_000 616
_exptl_crystal_size_max 0.160
_exptl_crystal_size_mid 0.120
_exptl_crystal_size_min 0.040
_refine_diff_density_max 0.293
_refine_diff_density_min -0.307
_refine_diff_density_rms 0.069
_refine_ls_extinction_method none
_refine_ls_goodness_of_fit_ref 1.014
_refine_ls_hydrogen_treatment refxyz
_refine_ls_matrix_type full
_refine_ls_number_parameters 214
_refine_ls_number_reflns 1933
_refine_ls_number_restraints 15
_refine_ls_restrained_S_all 1.011
_refine_ls_R_factor_all 0.0940
_refine_ls_R_factor_gt 0.0447
_refine_ls_shift/su_max 0.000
_refine_ls_shift/su_mean 0.000
_refine_ls_structure_factor_coef Fsqd
_refine_ls_weighting_details 'w=1/[\s^2^(Fo^2^)+(0.0405P)^2^] where P=(Fo^2^+2Fc^2^)/3'
_refine_ls_weighting_scheme calc
_refine_ls_wR_factor_gt 0.0804
_refine_ls_wR_factor_ref 0.0955
_reflns_Friedel_coverage 0.000
_reflns_number_gt 1264
_reflns_number_total 1933
_reflns_threshold_expression 'I > 2\s(I)'
_cod_data_source_file c7ta08941d2.cif
_cod_data_source_block 1_CCDC3
_cod_original_sg_symbol_H-M 'P 21/n'
_cod_database_code 7236664
_shelx_shelxl_version_number 2014/7
_shelx_space_group_comment
;
The symmetry employed for this shelxl refinement is uniquely defined
by the following loop, which should always be used as a source of
symmetry information in preference to the above space-group names.
They are only intended as comments.
;
_shelx_estimated_absorpt_t_min 0.976
_shelx_estimated_absorpt_t_max 0.994

loop_
_space_group_symop_operation_xyz
'x, y, z'
'-x+1/2, y+1/2, -z+1/2'
'-x, -y, -z'
'x-1/2, -y-1/2, z-1/2'

loop_
_atom_site_label
_atom_site_type_symbol
_atom_site_fract_x
_atom_site_fract_y
_atom_site_fract_z
_atom_site_U_iso_or_equiv
_atom_site_adp_type
_atom_site_occupancy
_atom_site_site_symmetry_order
_atom_site_calc_flag
_atom_site_refinement_flags_posn
_atom_site_refinement_flags_adp
C1 C 0.13712(18) 0.6686(5) 0.57184(19) 0.0166(6) Uani 1 1 d . .
C2 C 0.27669(18) 0.5677(5) 0.58020(19) 0.0156(6) Uani 1 1 d . .
C3 C 0.45886(17) 0.7251(5) 0.66695(19) 0.0178(6) Uani 1 1 d . .
C4 C 0.37948(18) 0.5709(5) 0.60682(19) 0.0167(6) Uani 1 1 d . .
C5 C 0.27319(19) -0.1531(6) 0.3789(2) 0.0195(6) Uani 1 1 d . .
N1 N 0.21456(14) 0.4000(5) 0.51797(16) 0.0209(6) Uani 1 1 d . .
N2 N 0.12756(15) 0.4697(5) 0.51355(17) 0.0203(6) Uani 1 1 d . .
H2A H 0.074(2) 0.387(6) 0.477(2) 0.024 Uiso 1 1 d . U
N3 N 0.23209(15) 0.7356(5) 0.61458(17) 0.0172(5) Uani 1 1 d . .
H3A H 0.256(2) 0.856(6) 0.657(2) 0.021 Uiso 1 1 d . U
N4 N 0.05922(15) 0.7653(5) 0.57723(16) 0.0197(5) Uani 1 1 d . .
N5 N 0.07412(15) 0.9777(4) 0.63419(16) 0.0201(5) Uani 1 1 d . .
N6 N 0.41321(15) 0.3823(4) 0.56888(16) 0.0204(6) Uani 1 1 d . .
N7 N 0.50921(15) 0.4264(5) 0.60502(17) 0.0250(6) Uani 1 1 d . .
N8 N 0.53870(15) 0.6323(5) 0.66522(17) 0.0234(6) Uani 1 1 d . .
N9 N 0.46739(16) 0.9511(5) 0.72592(16) 0.0212(5) Uani 1 1 d . .
N10 N 0.36245(16) -0.0656(5) 0.43155(18) 0.0236(6) Uani 1 1 d D .
H10A H 0.4103(17) -0.154(5) 0.429(2) 0.028 Uiso 1 1 d D U
H10B H 0.3729(19) 0.072(5) 0.4700(18) 0.028 Uiso 1 1 d D U
N11 N 0.19957(16) -0.0300(5) 0.38172(19) 0.0277(6) Uani 1 1 d D .
H11A H 0.1409(14) -0.086(6) 0.3463(18) 0.033 Uiso 1 1 d D U
H11B H 0.209(2) 0.109(5) 0.4197(19) 0.033 Uiso 1 1 d D U
N12 N 0.25696(17) -0.3630(5) 0.32177(18) 0.0259(6) Uani 1 1 d D .
H12A H 0.1981(14) -0.429(6) 0.2898(19) 0.031 Uiso 1 1 d D U
H12B H 0.3047(16) -0.456(5) 0.322(2) 0.031 Uiso 1 1 d D U
O1 O 0.00001(13) 1.0687(4) 0.63338(14) 0.0263(5) Uani 1 1 d . .
O2 O 0.15614(13) 1.0760(4) 0.68394(14) 0.0280(5) Uani 1 1 d . .
O3 O 0.39294(13) 1.0502(4) 0.72145(14) 0.0234(5) Uani 1 1 d . .
O4 O 0.54952(13) 1.0392(4) 0.77891(14) 0.0283(5) Uani 1 1 d . .

loop_
_atom_site_aniso_label
_atom_site_aniso_U_11
_atom_site_aniso_U_22
_atom_site_aniso_U_33
_atom_site_aniso_U_23
_atom_site_aniso_U_13
_atom_site_aniso_U_12
C1 0.0152(14) 0.0161(14) 0.0164(16) 0.0018(13) 0.0059(12) 0.0011(11)
C2 0.0168(13) 0.0142(14) 0.0148(15) -0.0003(12) 0.0067(12) 0.0012(11)
C3 0.0165(14) 0.0197(15) 0.0164(16) 0.0029(13) 0.0073(12) -0.0010(12)
C4 0.0177(13) 0.0141(14) 0.0187(16) 0.0043(13) 0.0091(12) 0.0022(11)
C5 0.0189(14) 0.0193(14) 0.0191(16) 0.0022(13) 0.0080(13) 0.0004(12)
N1 0.0148(11) 0.0228(13) 0.0232(14) -0.0030(11) 0.0075(11) 0.0022(10)
N2 0.0108(11) 0.0243(13) 0.0235(14) -0.0091(11) 0.0064(11) -0.0015(10)
N3 0.0152(12) 0.0170(12) 0.0185(14) -0.0043(11) 0.0074(11) -0.0010(10)
N4 0.0161(12) 0.0229(13) 0.0195(14) -0.0065(11) 0.0080(11) 0.0013(10)
N5 0.0203(12) 0.0196(13) 0.0202(14) -0.0028(11) 0.0096(11) 0.0019(10)
N6 0.0166(11) 0.0233(13) 0.0226(14) 0.0021(11) 0.0103(11) 0.0036(10)
N7 0.0176(12) 0.0310(15) 0.0279(15) 0.0021(12) 0.0120(11) 0.0047(11)
N8 0.0197(12) 0.0274(14) 0.0235(15) 0.0021(12) 0.0106(11) 0.0005(10)
N9 0.0200(12) 0.0205(13) 0.0207(14) 0.0021(11) 0.0079(11) -0.0019(11)
N10 0.0180(12) 0.0256(14) 0.0274(15) -0.0053(12) 0.0110(11) 0.0013(11)
N11 0.0154(12) 0.0320(16) 0.0339(17) -0.0130(13) 0.0103(12) 0.0012(12)
N12 0.0189(12) 0.0287(15) 0.0300(16) -0.0114(13) 0.0116(12) -0.0004(11)
O1 0.0215(10) 0.0329(12) 0.0272(12) -0.0027(10) 0.0138(9) 0.0087(9)
O2 0.0185(10) 0.0312(12) 0.0312(13) -0.0165(10) 0.0093(10) -0.0063(9)
O3 0.0213(10) 0.0205(10) 0.0280(12) -0.0007(9) 0.0115(9) 0.0017(8)
O4 0.0185(10) 0.0295(12) 0.0296(13) -0.0055(10) 0.0056(10) -0.0091(9)

loop_
_atom_type_symbol
_atom_type_description
_atom_type_scat_dispersion_real
_atom_type_scat_dispersion_imag
_atom_type_scat_source
C C 0.0033 0.0016 'International Tables Vol C Tables 4.2.6.8 and 6.1.1.4'
H H 0.0000 0.0000 'International Tables Vol C Tables 4.2.6.8 and 6.1.1.4'
N N 0.0061 0.0033 'International Tables Vol C Tables 4.2.6.8 and 6.1.1.4'
O O 0.0106 0.0060 'International Tables Vol C Tables 4.2.6.8 and 6.1.1.4'

loop_
_geom_angle_atom_site_label_1
_geom_angle_atom_site_label_2
_geom_angle_atom_site_label_3
_geom_angle
N2 C1 N3 105.7(2)
N2 C1 N4 120.7(2)
N3 C1 N4 133.7(3)
N1 C2 N3 111.1(2)
N1 C2 C4 123.2(2)
N3 C2 C4 125.7(2)
N8 C3 C4 109.5(2)
N8 C3 N9 119.1(2)
C4 C3 N9 131.5(2)
N6 C4 C3 106.3(2)
N6 C4 C2 118.4(2)
C3 C4 C2 135.3(2)
N10 C5 N11 120.3(3)
N10 C5 N12 119.9(2)
N11 C5 N12 119.9(3)
C2 N1 N2 103.8(2)
C1 N2 N1 112.1(2)
C1 N2 H2A 125.1(18)
N1 N2 H2A 122.8(18)
C1 N3 C2 107.3(2)
C1 N3 H3A 122.6(19)
C2 N3 H3A 130.0(19)
N5 N4 C1 116.9(2)
O1 N5 O2 122.7(2)
O1 N5 N4 114.8(2)
O2 N5 N4 122.5(2)
N7 N6 C4 106.9(2)
N8 N7 N6 111.6(2)
N7 N8 C3 105.8(2)
O3 N9 O4 123.0(2)
O3 N9 C3 118.8(2)
O4 N9 C3 118.2(2)
C5 N10 H10A 118.5(19)
C5 N10 H10B 119.5(18)
H10A N10 H10B 122(3)
C5 N11 H11A 120(2)
C5 N11 H11B 121.2(19)
H11A N11 H11B 119(3)
C5 N12 H12A 119.9(19)
C5 N12 H12B 121.7(19)
H12A N12 H12B 118(3)

loop_
_geom_bond_atom_site_label_1
_geom_bond_atom_site_label_2
_geom_bond_distance
C1 N2 1.319(3)
C1 N3 1.350(3)
C1 N4 1.352(3)
C2 N1 1.308(3)
C2 N3 1.362(3)
C2 C4 1.456(3)
C3 N8 1.345(3)
C3 C4 1.384(4)
C3 N9 1.429(3)
C4 N6 1.352(3)
C5 N10 1.317(3)
C5 N11 1.322(3)
C5 N12 1.327(4)
N1 N2 1.375(3)
N2 H2A 0.86(3)
N3 H3A 0.84(3)
N4 N5 1.338(3)
N5 O1 1.239(3)
N5 O2 1.245(3)
N6 N7 1.347(3)
N7 N8 1.326(3)
N9 O3 1.234(3)
N9 O4 1.237(3)
N10 H10A 0.879(16)
N10 H10B 0.881(17)
N11 H11A 0.865(17)
N11 H11B 0.883(17)
N12 H12A 0.878(17)
N12 H12B 0.878(17)
